data_7128578
loop_
_publ_author_name
'Drescher, Regina'
'Ritschel, Benedikt'
'Dewhurst, Rian D.'
'Dei\&senberger, Andrea'
'Hofmann, Alexander'
'Braunschweig, Holger'

_publ_section_title
;
 Synthesis of novel six-, seven- and eight-membered aluminum-containing
 rings by alumole ring expansion.
;
_journal_issue 61
_journal_name_full 'Chemical communications (Cambridge, England)'
_journal_page_first 7505
_journal_page_last 7508
_journal_paper_doi 10.1039/d1cc02993b
_journal_volume 57
_journal_year 2021
_chemical_formula_moiety 'C58 H98 Al2 O4'
_chemical_formula_sum 'C58 H98 Al2 O4'
_chemical_formula_weight 913.32
_chemical_name_common 'Dimer Sauerstoff insertion'
_chemical_name_systematic 'Dimer Sauerstoff insertion'
_space_group_crystal_system triclinic
_space_group_IT_number 2
_space_group_name_Hall '-P 1'
_space_group_name_H-M_alt 'P -1'
_atom_sites_solution_hydrogens geom
_atom_sites_solution_primary dual
_atom_sites_solution_secondary difmap
_audit_creation_method 'CIF-fill 1.2l (K.Radacki 2005-20)'
_audit_update_record
;
2021-05-17 deposited with the CCDC.	2021-06-29 downloaded from the CCDC.
;
_cell_angle_alpha 69.689(8)
_cell_angle_beta 83.282(7)
_cell_angle_gamma 74.821(6)
_cell_formula_units_Z 1
_cell_length_a 10.3237(16)
_cell_length_b 10.969(2)
_cell_length_c 13.631(2)
_cell_measurement_reflns_used 8340
_cell_measurement_temperature 100(2)
_cell_measurement_theta_max 32.84
_cell_measurement_theta_min 2.52
_cell_volume 1396.5(4)
_computing_cell_refinement 'Saint+ ver. V8.40A (Bruker AXS)'
_computing_data_collection 'BIS 6.2.14 / APEX3 ver. 2018.1 (Bruker AXS)'
_computing_data_reduction 'Saint+ ver. V8.40A (Bruker AXS)'
_computing_molecular_graphics 'ShelXLe (Huebschle et all, 2011)'
_computing_publication_material 'SHELXL-2018/3 (Sheldrick, 2018)'
_computing_structure_refinement 'SHELXL-2018/3 (Sheldrick, 2018)'
_computing_structure_solution 'SHELXT (Sheldrick, 2014)'
_diffrn_ambient_environment N~2~
_diffrn_ambient_temperature 100(2)
_diffrn_detector 'CMOS area detector (Photon II)'
_diffrn_detector_area_resol_mean 7.5
_diffrn_measured_fraction_theta_full 0.987
_diffrn_measured_fraction_theta_max 0.987
_diffrn_measurement_device_type 'Bruker D8-Quest'
_diffrn_measurement_method '\f and \w scans'
_diffrn_radiation_monochromator 'multi-layer mirror'
_diffrn_radiation_type MoK\a
_diffrn_radiation_wavelength 0.71073
_diffrn_reflns_av_R_equivalents 0.0920
_diffrn_reflns_av_unetI/netI 0.0603
_diffrn_reflns_Laue_measured_fraction_full 0.987
_diffrn_reflns_Laue_measured_fraction_max 0.987
_diffrn_reflns_limit_h_max 12
_diffrn_reflns_limit_h_min -11
_diffrn_reflns_limit_k_max 13
_diffrn_reflns_limit_k_min -13
_diffrn_reflns_limit_l_max 16
_diffrn_reflns_limit_l_min -16
_diffrn_reflns_number 37881
_diffrn_reflns_point_group_measured_fraction_full 0.987
_diffrn_reflns_point_group_measured_fraction_max 0.987
_diffrn_reflns_theta_full 25.350
_diffrn_reflns_theta_max 25.350
_diffrn_reflns_theta_min 2.038
_diffrn_source 'microfocus sealed tube (Incoatec ImS)'
_exptl_absorpt_coefficient_mu 0.094
_exptl_absorpt_correction_T_max 0.7465
_exptl_absorpt_correction_T_min 0.6840
_exptl_absorpt_correction_type multi-scan
_exptl_absorpt_process_details 'SadAbs - (Bruker AXS)'
_exptl_crystal_colour colourless
_exptl_crystal_density_diffrn 1.086
_exptl_crystal_description block
_exptl_crystal_F_000 504
_exptl_crystal_size_max 0.15
_exptl_crystal_size_mid 0.095
_exptl_crystal_size_min 0.087
_refine_diff_density_max 0.542
_refine_diff_density_min -0.473
_refine_diff_density_rms 0.065
_refine_ls_extinction_method none
_refine_ls_goodness_of_fit_ref 1.137
_refine_ls_hydrogen_treatment constr
_refine_ls_matrix_type full
_refine_ls_number_parameters 302
_refine_ls_number_reflns 5068
_refine_ls_number_restraints 0
_refine_ls_restrained_S_all 1.137
_refine_ls_R_factor_all 0.1034
_refine_ls_R_factor_gt 0.0783
_refine_ls_shift/su_max 0.000
_refine_ls_shift/su_mean 0.000
_refine_ls_structure_factor_coef Fsqd
_refine_ls_weighting_details 'w=1/[\s^2^(Fo^2^)+(0.0363P)^2^+2.8756P] where P=(Fo^2^+2Fc^2^)/3'
_refine_ls_weighting_scheme calc
_refine_ls_wR_factor_gt 0.1530
_refine_ls_wR_factor_ref 0.1631
_reflns_Friedel_coverage 0.000
_reflns_number_gt 3975
_reflns_number_total 5068
_reflns_threshold_expression 'I > 2\s(I)'
_cod_data_source_file d1cc02993b2.cif
_cod_data_source_block test_a_CCDC1
_cod_depositor_comments 'Adding full bibliography for 7128576--7128580.cif.'
_cod_original_cell_volume 1396.6(4)
_cod_database_code 7128578
_shelx_shelxl_version_number 2018/3
_shelx_space_group_comment
;
The symmetry employed for this shelxl refinement is uniquely defined
by the following loop, which should always be used as a source of
symmetry information in preference to the above space-group names.
They are only intended as comments.
;
_shelx_estimated_absorpt_t_min 0.986
_shelx_estimated_absorpt_t_max 0.992

loop_
_space_group_symop_operation_xyz
'x, y, z'
'-x, -y, -z'

loop_
_atom_site_label
_atom_site_type_symbol
_atom_site_fract_x
_atom_site_fract_y
_atom_site_fract_z
_atom_site_U_iso_or_equiv
_atom_site_adp_type
_atom_site_occupancy
_atom_site_site_symmetry_order
_atom_site_calc_flag
_atom_site_refinement_flags_posn
_atom_site_refinement_flags_adp
_atom_site_refinement_flags_occupancy
_atom_site_disorder_assembly
_atom_site_disorder_group
Al1 Al 0.48235(9) 0.51268(9) 0.09851(7) 0.0139(2) Uani 1 1 d . . . . .
O1 O 0.4643(2) 0.39550(19) 0.03578(15) 0.0133(5) Uani 1 1 d . . . . .
C1 C 0.6342(3) 0.4023(3) 0.1843(2) 0.0181(7) Uani 1 1 d . . . . .
C2 C 0.6688(3) 0.2695(3) 0.1978(2) 0.0181(7) Uani 1 1 d . . . . .
O2 O 0.3437(2) 0.6280(2) 0.11828(17) 0.0190(5) Uani 1 1 d . . . . .
C3 C 0.5843(3) 0.1991(3) 0.1649(2) 0.0185(7) Uani 1 1 d . . . . .
C4 C 0.4957(3) 0.2566(3) 0.0880(2) 0.0153(7) Uani 1 1 d . . . . .
C5 C 0.2298(3) 0.6072(3) 0.1879(3) 0.0200(7) Uani 1 1 d . . . . .
C8 C 0.2470(3) 0.4230(3) 0.3445(2) 0.0185(7) Uani 1 1 d . . . . .
C7 C 0.2422(3) 0.5451(3) 0.3690(3) 0.0249(8) Uani 1 1 d . . . . .
H7 H 0.242805 0.547203 0.438059 0.030 Uiso 1 1 calc R U . . .
C6 C 0.2368(3) 0.6523(3) 0.2828(3) 0.0206(7) Uani 1 1 d . . . . .
C9 C 0.2418(3) 0.4580(3) 0.2412(3) 0.0216(7) Uani 1 1 d . . . . .
H9 H 0.245081 0.397145 0.205045 0.026 Uiso 1 1 calc R U . . .
C10 C 0.7206(4) 0.4702(3) 0.2198(3) 0.0253(8) Uani 1 1 d . . . . .
H10A H 0.740791 0.545762 0.159761 0.030 Uiso 1 1 calc R U . . .
H10B H 0.806701 0.405844 0.244827 0.030 Uiso 1 1 calc R U . . .
C11 C 0.6506(4) 0.5224(4) 0.3076(3) 0.0369(10) Uani 1 1 d . . . . .
H11A H 0.707047 0.569666 0.326480 0.055 Uiso 1 1 calc R U . . .
H11B H 0.635947 0.447007 0.368848 0.055 Uiso 1 1 calc R U . . .
H11C H 0.564018 0.583939 0.283743 0.055 Uiso 1 1 calc R U . . .
C12 C 0.8017(4) 0.1803(3) 0.2472(3) 0.0274(8) Uani 1 1 d . . . . .
H12A H 0.822066 0.096546 0.229973 0.033 Uiso 1 1 calc R U . . .
H12B H 0.874407 0.226724 0.215684 0.033 Uiso 1 1 calc R U . . .
C13 C 0.8013(4) 0.1449(4) 0.3654(3) 0.0394(10) Uani 1 1 d . . . . .
H13A H 0.887499 0.084721 0.391976 0.059 Uiso 1 1 calc R U . . .
H13B H 0.728537 0.100387 0.397290 0.059 Uiso 1 1 calc R U . . .
H13C H 0.787693 0.226761 0.383064 0.059 Uiso 1 1 calc R U . . .
C14 C 0.6013(4) 0.0489(3) 0.2217(3) 0.0254(8) Uani 1 1 d . . . . .
H14A H 0.638204 0.026750 0.291290 0.030 Uiso 1 1 calc R U . . .
H14B H 0.511208 0.029551 0.233485 0.030 Uiso 1 1 calc R U . . .
C15 C 0.6908(4) -0.0437(3) 0.1670(3) 0.0346(9) Uani 1 1 d . . . . .
H15A H 0.691500 -0.136854 0.208723 0.052 Uiso 1 1 calc R U . . .
H15B H 0.782336 -0.030960 0.159470 0.052 Uiso 1 1 calc R U . . .
H15C H 0.656114 -0.023041 0.097706 0.052 Uiso 1 1 calc R U . . .
C16 C 0.4186(3) 0.1905(3) 0.0433(3) 0.0183(7) Uani 1 1 d . . . . .
H16A H 0.452351 0.092254 0.073137 0.022 Uiso 1 1 calc R U . . .
H16B H 0.436258 0.216438 -0.033300 0.022 Uiso 1 1 calc R U . . .
C17 C 0.2674(3) 0.2258(3) 0.0641(3) 0.0248(8) Uani 1 1 d . . . . .
H17A H 0.223913 0.180151 0.031961 0.037 Uiso 1 1 calc R U . . .
H17B H 0.232586 0.322790 0.034011 0.037 Uiso 1 1 calc R U . . .
H17C H 0.248447 0.197197 0.139760 0.037 Uiso 1 1 calc R U . . .
C18 C 0.2602(4) 0.2852(3) 0.4267(3) 0.0276(8) Uani 1 1 d . . . . .
C19 C 0.1459(4) 0.2895(4) 0.5077(3) 0.0432(11) Uani 1 1 d . . . . .
H19A H 0.156625 0.201580 0.562198 0.065 Uiso 1 1 calc R U . . .
H19B H 0.059984 0.312995 0.473811 0.065 Uiso 1 1 calc R U . . .
H19C H 0.147507 0.356844 0.539363 0.065 Uiso 1 1 calc R U . . .
C20 C 0.3941(4) 0.2473(4) 0.4805(3) 0.0444(11) Uani 1 1 d . . . . .
H20A H 0.404081 0.159153 0.534683 0.067 Uiso 1 1 calc R U . . .
H20B H 0.395780 0.314079 0.512683 0.067 Uiso 1 1 calc R U . . .
H20C H 0.468060 0.244416 0.428674 0.067 Uiso 1 1 calc R U . . .
C21 C 0.2578(5) 0.1820(4) 0.3760(3) 0.0397(10) Uani 1 1 d . . . . .
H21A H 0.271242 0.093108 0.429463 0.059 Uiso 1 1 calc R U . . .
H21B H 0.329750 0.181979 0.322343 0.059 Uiso 1 1 calc R U . . .
H21C H 0.170908 0.204566 0.343750 0.059 Uiso 1 1 calc R U . . .
C22 C 0.2469(4) 0.7880(3) 0.2831(3) 0.0240(8) Uani 1 1 d . . . . .
C23 C 0.3331(4) 0.8553(3) 0.1919(3) 0.0284(8) Uani 1 1 d . . . . .
H23A H 0.331225 0.944643 0.192984 0.043 Uiso 1 1 calc R U . . .
H23B H 0.297562 0.863259 0.125793 0.043 Uiso 1 1 calc R U . . .
H23C H 0.425732 0.801346 0.198410 0.043 Uiso 1 1 calc R U . . .
C24 C 0.1079(4) 0.8867(4) 0.2828(3) 0.0348(9) Uani 1 1 d . . . . .
H24A H 0.120276 0.969010 0.289377 0.052 Uiso 1 1 calc R U . . .
H24B H 0.051995 0.845205 0.341701 0.052 Uiso 1 1 calc R U . . .
H24C H 0.063722 0.907950 0.217001 0.052 Uiso 1 1 calc R U . . .
C25 C 0.3130(4) 0.7708(4) 0.3839(3) 0.0385(10) Uani 1 1 d . . . . .
H25A H 0.326124 0.857221 0.381283 0.058 Uiso 1 1 calc R U . . .
H25B H 0.400047 0.706196 0.390224 0.058 Uiso 1 1 calc R U . . .
H25C H 0.254837 0.738211 0.444385 0.058 Uiso 1 1 calc R U . . .
C26 C 0.0985(3) 0.6713(3) 0.1217(3) 0.0191(7) Uani 1 1 d . . . . .
C27 C -0.0246(3) 0.6706(4) 0.1956(3) 0.0275(8) Uani 1 1 d . . . . .
H27A H -0.106047 0.701970 0.154792 0.041 Uiso 1 1 calc R U . . .
H27B H -0.026623 0.729994 0.235671 0.041 Uiso 1 1 calc R U . . .
H27C H -0.020041 0.579426 0.243755 0.041 Uiso 1 1 calc R U . . .
C28 C 0.0989(4) 0.8113(3) 0.0467(3) 0.0292(8) Uani 1 1 d . . . . .
H28A H 0.018753 0.846081 0.004164 0.044 Uiso 1 1 calc R U . . .
H28B H 0.179438 0.807653 0.000915 0.044 Uiso 1 1 calc R U . . .
H28C H 0.098922 0.870201 0.086731 0.044 Uiso 1 1 calc R U . . .
C29 C 0.0925(4) 0.5875(3) 0.0529(3) 0.0252(8) Uani 1 1 d . . . . .
H29A H 0.022485 0.636984 0.001274 0.038 Uiso 1 1 calc R U . . .
H29B H 0.071645 0.502587 0.096994 0.038 Uiso 1 1 calc R U . . .
H29C H 0.179440 0.569505 0.016656 0.038 Uiso 1 1 calc R U . . .

loop_
_atom_site_aniso_label
_atom_site_aniso_U_11
_atom_site_aniso_U_22
_atom_site_aniso_U_33
_atom_site_aniso_U_23
_atom_site_aniso_U_13
_atom_site_aniso_U_12
Al1 0.0147(5) 0.0095(4) 0.0143(5) -0.0026(4) 0.0025(4) -0.0007(4)
O1 0.0137(11) 0.0097(10) 0.0130(11) -0.0014(8) 0.0011(8) -0.0007(8)
C1 0.0224(17) 0.0170(16) 0.0139(16) -0.0035(13) 0.0007(13) -0.0058(14)
C2 0.0189(17) 0.0178(16) 0.0137(16) -0.0022(13) -0.0027(13) -0.0011(13)
O2 0.0186(12) 0.0171(11) 0.0182(12) -0.0050(9) 0.0073(9) -0.0037(9)
C3 0.0190(17) 0.0110(15) 0.0191(17) 0.0003(13) 0.0014(14) -0.0007(13)
C4 0.0141(15) 0.0078(14) 0.0177(17) -0.0003(12) 0.0047(13) 0.0003(12)
C5 0.0233(18) 0.0129(16) 0.0219(18) -0.0066(14) 0.0033(14) -0.0019(13)
C8 0.0213(17) 0.0205(17) 0.0145(17) -0.0065(14) 0.0038(13) -0.0070(14)
C7 0.031(2) 0.031(2) 0.0165(18) -0.0118(15) 0.0064(15) -0.0126(16)
C6 0.0201(17) 0.0242(18) 0.0197(18) -0.0078(14) -0.0005(14) -0.0083(14)
C9 0.0221(18) 0.0174(17) 0.0272(19) -0.0109(15) 0.0030(14) -0.0049(14)
C10 0.032(2) 0.0209(18) 0.0222(19) -0.0018(15) -0.0073(15) -0.0084(15)
C11 0.051(3) 0.035(2) 0.035(2) -0.0207(19) -0.0085(19) -0.0106(19)
C12 0.030(2) 0.0220(18) 0.028(2) -0.0070(15) -0.0095(16) -0.0001(15)
C13 0.050(3) 0.030(2) 0.032(2) -0.0049(18) -0.0119(19) 0.0000(19)
C14 0.0311(19) 0.0149(17) 0.0254(19) 0.0011(14) -0.0084(15) -0.0048(15)
C15 0.029(2) 0.0150(18) 0.056(3) -0.0100(18) -0.0095(18) 0.0028(15)
C16 0.0227(17) 0.0122(15) 0.0197(17) -0.0037(13) 0.0001(14) -0.0059(13)
C17 0.0236(18) 0.0247(18) 0.030(2) -0.0118(16) -0.0029(15) -0.0069(15)
C18 0.040(2) 0.0222(18) 0.0192(18) -0.0014(15) 0.0068(16) -0.0157(16)
C19 0.060(3) 0.035(2) 0.032(2) -0.0042(18) 0.018(2) -0.025(2)
C20 0.054(3) 0.034(2) 0.033(2) 0.0061(19) -0.010(2) -0.011(2)
C21 0.069(3) 0.0199(19) 0.027(2) 0.0000(16) 0.004(2) -0.0192(19)
C22 0.0307(19) 0.0260(19) 0.0193(18) -0.0098(15) 0.0017(15) -0.0114(15)
C23 0.035(2) 0.0205(18) 0.032(2) -0.0093(16) 0.0023(17) -0.0112(16)
C24 0.034(2) 0.033(2) 0.045(2) -0.0241(19) 0.0107(18) -0.0104(17)
C25 0.056(3) 0.036(2) 0.033(2) -0.0174(19) -0.001(2) -0.018(2)
C26 0.0154(16) 0.0179(16) 0.0246(18) -0.0099(14) 0.0016(14) -0.0019(13)
C27 0.0182(18) 0.032(2) 0.036(2) -0.0170(17) 0.0015(15) -0.0057(15)
C28 0.028(2) 0.0231(19) 0.032(2) -0.0047(16) -0.0085(16) -0.0022(15)
C29 0.0278(19) 0.0233(18) 0.0266(19) -0.0110(15) -0.0056(15) -0.0036(15)

loop_
_atom_type_symbol
_atom_type_description
_atom_type_scat_dispersion_real
_atom_type_scat_dispersion_imag
_atom_type_scat_source
C C 0.0033 0.0016 'International Tables Vol C Tables 4.2.6.8 and 6.1.1.4'
H H 0.0000 0.0000 'International Tables Vol C Tables 4.2.6.8 and 6.1.1.4'
O O 0.0106 0.0060 'International Tables Vol C Tables 4.2.6.8 and 6.1.1.4'
Al Al 0.0645 0.0514 'International Tables Vol C Tables 4.2.6.8 and 6.1.1.4'

loop_
_exptl_crystal_face_index_h
_exptl_crystal_face_index_k
_exptl_crystal_face_index_l
_exptl_crystal_face_perp_dist
-1.00 1.00 -1.00 0.0470
1.00 -1.00 1.00 0.0230
0.00 1.00 0.00 0.0560
0.00 -1.00 0.00 0.0460
-1.00 0.00 0.00 0.0470
1.00 0.00 0.00 0.0280
-1.00 1.00 1.00 0.0590
1.00 -1.00 -1.00 0.0270
0.00 0.00 1.00 0.0430
0.00 0.00 -1.00 0.0230
-1.00 -1.00 1.00 0.0580
1.00 1.00 -1.00 0.0380
-1.00 -1.00 0.00 0.0610
1.00 1.00 0.00 0.0520
-1.00 -1.00 -1.00 0.0580
1.00 1.00 1.00 0.0650

loop_
_geom_angle_atom_site_label_1
_geom_angle_atom_site_label_2
_geom_angle_atom_site_label_3
_geom_angle
_geom_angle_site_symmetry_1
_geom_angle_site_symmetry_3
_geom_angle_publ_flag
O2 Al1 O1 119.27(11) . . ?
O2 Al1 O1 100.70(10) . 2_665 ?
O1 Al1 O1 82.62(10) . 2_665 ?
O2 Al1 C1 132.50(13) . . ?
O1 Al1 C1 98.93(12) . . ?
O1 Al1 C1 111.91(12) 2_665 . ?
O2 Al1 Al1 116.59(9) . 2_665 ?
O1 Al1 Al1 41.68(7) . 2_665 ?
O1 Al1 Al1 40.94(7) 2_665 2_665 ?
C1 Al1 Al1 110.66(11) . 2_665 ?
C4 O1 Al1 121.47(19) . . ?
C4 O1 Al1 127.82(18) . 2_665 ?
Al1 O1 Al1 97.38(10) . 2_665 ?
C2 C1 C10 122.7(3) . . ?
C2 C1 Al1 118.2(2) . . ?
C10 C1 Al1 118.5(2) . . ?
C1 C2 C3 123.9(3) . . ?
C1 C2 C12 121.2(3) . . ?
C3 C2 C12 114.9(3) . . ?
C5 O2 Al1 129.01(19) . . ?
C4 C3 C2 125.3(3) . . ?
C4 C3 C14 116.8(3) . . ?
C2 C3 C14 117.9(3) . . ?
C3 C4 O1 121.7(3) . . ?
C3 C4 C16 128.2(3) . . ?
O1 C4 C16 110.1(3) . . ?
O2 C5 C9 109.6(2) . . ?
O2 C5 C6 110.0(3) . . ?
C9 C5 C6 101.2(3) . . ?
O2 C5 C26 108.5(2) . . ?
C9 C5 C26 109.7(3) . . ?
C6 C5 C26 117.5(3) . . ?
C9 C8 C7 107.3(3) . . ?
C9 C8 C18 129.0(3) . . ?
C7 C8 C18 123.7(3) . . ?
C6 C7 C8 112.2(3) . . ?
C6 C7 H7 123.9 . . ?
C8 C7 H7 123.9 . . ?
C7 C6 C22 123.8(3) . . ?
C7 C6 C5 107.4(3) . . ?
C22 C6 C5 128.7(3) . . ?
C8 C9 C5 111.8(3) . . ?
C8 C9 H9 124.1 . . ?
C5 C9 H9 124.1 . . ?
C1 C10 C11 111.4(3) . . ?
C1 C10 H10A 109.3 . . ?
C11 C10 H10A 109.3 . . ?
C1 C10 H10B 109.3 . . ?
C11 C10 H10B 109.3 . . ?
H10A C10 H10B 108.0 . . ?
C10 C11 H11A 109.5 . . ?
C10 C11 H11B 109.5 . . ?
H11A C11 H11B 109.5 . . ?
C10 C11 H11C 109.5 . . ?
H11A C11 H11C 109.5 . . ?
H11B C11 H11C 109.5 . . ?
C13 C12 C2 113.8(3) . . ?
C13 C12 H12A 108.8 . . ?
C2 C12 H12A 108.8 . . ?
C13 C12 H12B 108.8 . . ?
C2 C12 H12B 108.8 . . ?
H12A C12 H12B 107.7 . . ?
C12 C13 H13A 109.5 . . ?
C12 C13 H13B 109.5 . . ?
H13A C13 H13B 109.5 . . ?
C12 C13 H13C 109.5 . . ?
H13A C13 H13C 109.5 . . ?
H13B C13 H13C 109.5 . . ?
C15 C14 C3 116.4(3) . . ?
C15 C14 H14A 108.2 . . ?
C3 C14 H14A 108.2 . . ?
C15 C14 H14B 108.2 . . ?
C3 C14 H14B 108.2 . . ?
H14A C14 H14B 107.3 . . ?
C14 C15 H15A 109.5 . . ?
C14 C15 H15B 109.5 . . ?
H15A C15 H15B 109.5 . . ?
C14 C15 H15C 109.5 . . ?
H15A C15 H15C 109.5 . . ?
H15B C15 H15C 109.5 . . ?
C4 C16 C17 114.1(3) . . ?
C4 C16 H16A 108.7 . . ?
C17 C16 H16A 108.7 . . ?
C4 C16 H16B 108.7 . . ?
C17 C16 H16B 108.7 . . ?
H16A C16 H16B 107.6 . . ?
C16 C17 H17A 109.5 . . ?
C16 C17 H17B 109.5 . . ?
H17A C17 H17B 109.5 . . ?
C16 C17 H17C 109.5 . . ?
H17A C17 H17C 109.5 . . ?
H17B C17 H17C 109.5 . . ?
C8 C18 C19 109.6(3) . . ?
C8 C18 C21 110.6(3) . . ?
C19 C18 C21 110.0(3) . . ?
C8 C18 C20 108.0(3) . . ?
C19 C18 C20 109.1(3) . . ?
C21 C18 C20 109.5(3) . . ?
C18 C19 H19A 109.5 . . ?
C18 C19 H19B 109.5 . . ?
H19A C19 H19B 109.5 . . ?
C18 C19 H19C 109.5 . . ?
H19A C19 H19C 109.5 . . ?
H19B C19 H19C 109.5 . . ?
C18 C20 H20A 109.5 . . ?
C18 C20 H20B 109.5 . . ?
H20A C20 H20B 109.5 . . ?
C18 C20 H20C 109.5 . . ?
H20A C20 H20C 109.5 . . ?
H20B C20 H20C 109.5 . . ?
C18 C21 H21A 109.5 . . ?
C18 C21 H21B 109.5 . . ?
H21A C21 H21B 109.5 . . ?
C18 C21 H21C 109.5 . . ?
H21A C21 H21C 109.5 . . ?
H21B C21 H21C 109.5 . . ?
C6 C22 C23 112.8(3) . . ?
C6 C22 C25 109.6(3) . . ?
C23 C22 C25 106.7(3) . . ?
C6 C22 C24 113.2(3) . . ?
C23 C22 C24 108.6(3) . . ?
C25 C22 C24 105.5(3) . . ?
C22 C23 H23A 109.5 . . ?
C22 C23 H23B 109.5 . . ?
H23A C23 H23B 109.5 . . ?
C22 C23 H23C 109.5 . . ?
H23A C23 H23C 109.5 . . ?
H23B C23 H23C 109.5 . . ?
C22 C24 H24A 109.5 . . ?
C22 C24 H24B 109.5 . . ?
H24A C24 H24B 109.5 . . ?
C22 C24 H24C 109.5 . . ?
H24A C24 H24C 109.5 . . ?
H24B C24 H24C 109.5 . . ?
C22 C25 H25A 109.5 . . ?
C22 C25 H25B 109.5 . . ?
H25A C25 H25B 109.5 . . ?
C22 C25 H25C 109.5 . . ?
H25A C25 H25C 109.5 . . ?
H25B C25 H25C 109.5 . . ?
C28 C26 C27 111.9(3) . . ?
C28 C26 C29 106.0(3) . . ?
C27 C26 C29 108.4(3) . . ?
C28 C26 C5 111.5(3) . . ?
C27 C26 C5 109.4(3) . . ?
C29 C26 C5 109.6(3) . . ?
C26 C27 H27A 109.5 . . ?
C26 C27 H27B 109.5 . . ?
H27A C27 H27B 109.5 . . ?
C26 C27 H27C 109.5 . . ?
H27A C27 H27C 109.5 . . ?
H27B C27 H27C 109.5 . . ?
C26 C28 H28A 109.5 . . ?
C26 C28 H28B 109.5 . . ?
H28A C28 H28B 109.5 . . ?
C26 C28 H28C 109.5 . . ?
H28A C28 H28C 109.5 . . ?
H28B C28 H28C 109.5 . . ?
C26 C29 H29A 109.5 . . ?
C26 C29 H29B 109.5 . . ?
H29A C29 H29B 109.5 . . ?
C26 C29 H29C 109.5 . . ?
H29A C29 H29C 109.5 . . ?
H29B C29 H29C 109.5 . . ?

loop_
_geom_bond_atom_site_label_1
_geom_bond_atom_site_label_2
_geom_bond_distance
_geom_bond_site_symmetry_2
_geom_bond_publ_flag
Al1 O2 1.709(2) . ?
Al1 O1 1.829(2) . ?
Al1 O1 1.856(2) 2_665 ?
Al1 C1 1.935(3) . ?
Al1 Al1 2.7676(19) 2_665 ?
O1 C4 1.405(3) . ?
C1 C2 1.357(4) . ?
C1 C10 1.511(5) . ?
C2 C3 1.497(5) . ?
C2 C12 1.533(5) . ?
O2 C5 1.437(4) . ?
C3 C4 1.341(4) . ?
C3 C14 1.529(4) . ?
C4 C16 1.501(4) . ?
C5 C9 1.520(4) . ?
C5 C6 1.552(5) . ?
C5 C26 1.579(5) . ?
C8 C9 1.329(5) . ?
C8 C7 1.476(5) . ?
C8 C18 1.520(4) . ?
C7 C6 1.338(5) . ?
C7 H7 0.9500 . ?
C6 C22 1.520(5) . ?
C9 H9 0.9500 . ?
C10 C11 1.529(5) . ?
C10 H10A 0.9900 . ?
C10 H10B 0.9900 . ?
C11 H11A 0.9800 . ?
C11 H11B 0.9800 . ?
C11 H11C 0.9800 . ?
C12 C13 1.520(5) . ?
C12 H12A 0.9900 . ?
C12 H12B 0.9900 . ?
C13 H13A 0.9800 . ?
C13 H13B 0.9800 . ?
C13 H13C 0.9800 . ?
C14 C15 1.521(5) . ?
C14 H14A 0.9900 . ?
C14 H14B 0.9900 . ?
C15 H15A 0.9800 . ?
C15 H15B 0.9800 . ?
C15 H15C 0.9800 . ?
C16 C17 1.524(4) . ?
C16 H16A 0.9900 . ?
C16 H16B 0.9900 . ?
C17 H17A 0.9800 . ?
C17 H17B 0.9800 . ?
C17 H17C 0.9800 . ?
C18 C19 1.522(5) . ?
C18 C21 1.522(5) . ?
C18 C20 1.532(6) . ?
C19 H19A 0.9800 . ?
C19 H19B 0.9800 . ?
C19 H19C 0.9800 . ?
C20 H20A 0.9800 . ?
C20 H20B 0.9800 . ?
C20 H20C 0.9800 . ?
C21 H21A 0.9800 . ?
C21 H21B 0.9800 . ?
C21 H21C 0.9800 . ?
C22 C23 1.526(5) . ?
C22 C25 1.536(5) . ?
C22 C24 1.555(5) . ?
C23 H23A 0.9800 . ?
C23 H23B 0.9800 . ?
C23 H23C 0.9800 . ?
C24 H24A 0.9800 . ?
C24 H24B 0.9800 . ?
C24 H24C 0.9800 . ?
C25 H25A 0.9800 . ?
C25 H25B 0.9800 . ?
C25 H25C 0.9800 . ?
C26 C28 1.522(5) . ?
C26 C27 1.526(4) . ?
C26 C29 1.540(5) . ?
C27 H27A 0.9800 . ?
C27 H27B 0.9800 . ?
C27 H27C 0.9800 . ?
C28 H28A 0.9800 . ?
C28 H28B 0.9800 . ?
C28 H28C 0.9800 . ?
C29 H29A 0.9800 . ?
C29 H29B 0.9800 . ?
C29 H29C 0.9800 . ?

loop_
_geom_torsion_atom_site_label_1
_geom_torsion_atom_site_label_2
_geom_torsion_atom_site_label_3
_geom_torsion_atom_site_label_4
_geom_torsion
_geom_torsion_site_symmetry_1
_geom_torsion_site_symmetry_2
_geom_torsion_site_symmetry_3
_geom_torsion_site_symmetry_4
_geom_torsion_publ_flag
O2 Al1 O1 C4 -118.3(2) . . . . ?
O1 Al1 O1 C4 143.5(2) 2_665 . . . ?
C1 Al1 O1 C4 32.4(2) . . . . ?
Al1 Al1 O1 C4 143.5(2) 2_665 . . . ?
O2 Al1 O1 Al1 98.16(12) . . . 2_665 ?
O1 Al1 O1 Al1 0.0 2_665 . . 2_665 ?
C1 Al1 O1 Al1 -111.14(12) . . . 2_665 ?
C10 C1 C2 C3 179.0(3) . . . . ?
Al1 C1 C2 C3 -10.2(4) . . . . ?
C10 C1 C2 C12 -2.1(5) . . . . ?
Al1 C1 C2 C12 168.7(2) . . . . ?
O1 Al1 O2 C5 68.3(3) . . . . ?
O1 Al1 O2 C5 155.8(2) 2_665 . . . ?
C1 Al1 O2 C5 -70.7(3) . . . . ?
Al1 Al1 O2 C5 115.7(2) 2_665 . . . ?
C1 C2 C3 C4 26.0(5) . . . . ?
C12 C2 C3 C4 -152.9(3) . . . . ?
C1 C2 C3 C14 -155.2(3) . . . . ?
C12 C2 C3 C14 25.9(4) . . . . ?
C2 C3 C4 O1 -6.1(5) . . . . ?
C14 C3 C4 O1 175.1(3) . . . . ?
C2 C3 C4 C16 172.9(3) . . . . ?
C14 C3 C4 C16 -5.9(5) . . . . ?
Al1 O1 C4 C3 -25.8(4) . . . . ?
Al1 O1 C4 C3 106.0(3) 2_665 . . . ?
Al1 O1 C4 C16 155.03(19) . . . . ?
Al1 O1 C4 C16 -73.2(3) 2_665 . . . ?
Al1 O2 C5 C9 -4.4(4) . . . . ?
Al1 O2 C5 C6 106.1(3) . . . . ?
Al1 O2 C5 C26 -124.1(2) . . . . ?
C9 C8 C7 C6 -1.2(4) . . . . ?
C18 C8 C7 C6 177.0(3) . . . . ?
C8 C7 C6 C22 -172.8(3) . . . . ?
C8 C7 C6 C5 3.1(4) . . . . ?
O2 C5 C6 C7 -119.3(3) . . . . ?
C9 C5 C6 C7 -3.5(3) . . . . ?
C26 C5 C6 C7 115.9(3) . . . . ?
O2 C5 C6 C22 56.2(4) . . . . ?
C9 C5 C6 C22 172.1(3) . . . . ?
C26 C5 C6 C22 -68.5(4) . . . . ?
C7 C8 C9 C5 -1.3(4) . . . . ?
C18 C8 C9 C5 -179.4(3) . . . . ?
O2 C5 C9 C8 119.1(3) . . . . ?
C6 C5 C9 C8 2.9(4) . . . . ?
C26 C5 C9 C8 -122.0(3) . . . . ?
C2 C1 C10 C11 -114.3(4) . . . . ?
Al1 C1 C10 C11 75.0(3) . . . . ?
C1 C2 C12 C13 76.4(4) . . . . ?
C3 C2 C12 C13 -104.6(4) . . . . ?
C4 C3 C14 C15 80.4(4) . . . . ?
C2 C3 C14 C15 -98.6(4) . . . . ?
C3 C4 C16 C17 113.7(4) . . . . ?
O1 C4 C16 C17 -67.2(3) . . . . ?
C9 C8 C18 C19 -125.3(4) . . . . ?
C7 C8 C18 C19 56.8(4) . . . . ?
C9 C8 C18 C21 -3.9(5) . . . . ?
C7 C8 C18 C21 178.2(3) . . . . ?
C9 C8 C18 C20 116.0(4) . . . . ?
C7 C8 C18 C20 -61.9(4) . . . . ?
C7 C6 C22 C23 139.0(3) . . . . ?
C5 C6 C22 C23 -35.9(5) . . . . ?
C7 C6 C22 C25 20.2(5) . . . . ?
C5 C6 C22 C25 -154.7(3) . . . . ?
C7 C6 C22 C24 -97.2(4) . . . . ?
C5 C6 C22 C24 87.9(4) . . . . ?
O2 C5 C26 C28 -46.6(3) . . . . ?
C9 C5 C26 C28 -166.2(3) . . . . ?
C6 C5 C26 C28 79.0(4) . . . . ?
O2 C5 C26 C27 -170.9(2) . . . . ?
C9 C5 C26 C27 69.5(3) . . . . ?
C6 C5 C26 C27 -45.4(4) . . . . ?
O2 C5 C26 C29 70.4(3) . . . . ?
C9 C5 C26 C29 -49.2(3) . . . . ?
C6 C5 C26 C29 -164.0(3) . . . . ?
